data_4304716
loop_
_publ_author_name
'Louise A. Berben'
'Stosh A. Kozimor'

_publ_contact_author
;
        Louise A. Berben
        Department of Chemistry
        University of California, Berkeley
        United States of America
;
_publ_contact_author_email lberben@mit.edu
_publ_contact_author_fax '510 643-3832'
_publ_contact_author_phone '510 642-0860'
_publ_section_title
;
Dinitrogen and Acetylide Complexes of Low-Valent Chromium
;
_journal_name_full 'Inorganic Chemistry'
_journal_page_first 4639
_journal_page_last 4647
_journal_paper_doi 10.1021/ic702275g
_journal_volume 47
_journal_year 2008
_chemical_formula_sum 'C72 H150 Cr2 N2 P8 Si2'
_chemical_formula_weight 1451.88
_chemical_name_systematic
; 
 ? 
;
_space_group_IT_number 15
_symmetry_cell_setting monoclinic
_symmetry_space_group_name_Hall '-C 2yc'
_symmetry_space_group_name_H-M 'C 1 2/c 1'
_atom_sites_solution_hydrogens none
_atom_sites_solution_primary direct
_atom_sites_solution_secondary difmap
_audit_creation_method SHELXL-97
_cell_angle_alpha 90.00
_cell_angle_beta 116.85(3)
_cell_angle_gamma 90.00
_cell_formula_units_Z 8
_cell_length_a 37.302(8)
_cell_length_b 20.407(4)
_cell_length_c 16.971(3)
_cell_measurement_temperature 293(2)
_cell_volume 11526(5)
_computing_structure_refinement 'SHELXL-97 (Sheldrick, 1997)'
_computing_structure_solution 'SHELXS-97 (Sheldrick, 1990)'
_diffrn_ambient_temperature 160(2)
_diffrn_measured_fraction_theta_full 0.997
_diffrn_measured_fraction_theta_max 0.997
_diffrn_measurement_device_type SMART
_diffrn_measurement_method 'omega scans with profile analysis'
_diffrn_radiation_monochromator graphite
_diffrn_radiation_source 'fine-focus sealed tube'
_diffrn_radiation_type MoK\a
_diffrn_radiation_wavelength 0.71073
_diffrn_reflns_av_R_equivalents 0.1512
_diffrn_reflns_av_sigmaI/netI 0.1551
_diffrn_reflns_limit_h_max 37
_diffrn_reflns_limit_h_min -32
_diffrn_reflns_limit_k_max 19
_diffrn_reflns_limit_k_min -20
_diffrn_reflns_limit_l_max 16
_diffrn_reflns_limit_l_min -16
_diffrn_reflns_number 20585
_diffrn_reflns_theta_full 20.83
_diffrn_reflns_theta_max 20.83
_diffrn_reflns_theta_min 2.00
_exptl_absorpt_coefficient_mu 0.696
_exptl_absorpt_correction_T_max 0.966
_exptl_absorpt_correction_T_min 0.812
_exptl_absorpt_correction_type multi-scan
_exptl_absorpt_process_details 'Blessing, Acta. Cryst. (1955) A51 33'
_exptl_crystal_colour orange
_exptl_crystal_density_diffrn 1.673
_exptl_crystal_density_meas ?
_exptl_crystal_density_method .
_exptl_crystal_description plate
_exptl_crystal_F_000 6336
_exptl_crystal_size_max 0.35
_exptl_crystal_size_mid 0.25
_exptl_crystal_size_min 0.05
_refine_diff_density_max 0.626
_refine_diff_density_min -0.591
_refine_diff_density_rms 0.116
_refine_ls_extinction_method none
_refine_ls_goodness_of_fit_ref 1.260
_refine_ls_hydrogen_treatment none
_refine_ls_matrix_type full
_refine_ls_number_parameters 527
_refine_ls_number_reflns 6040
_refine_ls_number_restraints 0
_refine_ls_restrained_S_all 1.260
_refine_ls_R_factor_all 0.1830
_refine_ls_R_factor_gt 0.0947
_refine_ls_shift/su_max 2.959
_refine_ls_shift/su_mean 0.008
_refine_ls_structure_factor_coef Fsqd
_refine_ls_weighting_details 'calc w=1/[\s^2^(Fo^2^)+(0.1000P)^2^+0.0000P] where P=(Fo^2^+2Fc^2^)/3'
_refine_ls_weighting_scheme calc
_refine_ls_wR_factor_gt 0.2379
_refine_ls_wR_factor_ref 0.2805
_reflns_number_gt 2976
_reflns_number_total 6040
_reflns_threshold_expression >2sigma(I)
_cod_data_source_file ic702275g-file003.cif
_cod_data_source_block
;
;
_cod_original_cell_volume 11526(4)
_cod_database_code 4304716

loop_
_symmetry_equiv_pos_as_xyz
'x, y, z'
'x, -y, z+1/2'
'x+1/2, y+1/2, z'
'x+1/2, -y+1/2, z+1/2'
'-x, -y, -z'
'-x, y, -z-1/2'
'-x+1/2, -y+1/2, -z'
'-x+1/2, y+1/2, -z-1/2'

loop_
_atom_site_label
_atom_site_type_symbol
_atom_site_fract_x
_atom_site_fract_y
_atom_site_fract_z
_atom_site_U_iso_or_equiv
_atom_site_adp_type
_atom_site_occupancy
_atom_site_symmetry_multiplicity
_atom_site_calc_flag
_atom_site_refinement_flags
_atom_site_disorder_assembly
_atom_site_disorder_group
Cr1 Cr 0.12555(6) 0.36873(9) -0.29244(12) 0.0377(6) Uani 1 1 d . A .
Cr2 Cr 0.12501(6) 0.12864(8) -0.26865(12) 0.0369(6) Uani 1 1 d . . .
P1 P 0.19226(11) 0.37662(18) -0.2638(3) 0.0621(12) Uani 1 1 d . . .
P2 P 0.11475(13) 0.37539(17) -0.4378(2) 0.0677(13) Uani 1 1 d . . .
P3 P 0.05988(12) 0.39067(18) -0.3193(3) 0.0665(13) Uani 1 1 d . . .
P4 P 0.13828(12) 0.38264(16) -0.1474(2) 0.0562(12) Uani 1 1 d . . .
P5 P 0.18645(12) 0.11133(17) -0.1470(3) 0.0656(13) Uani 1 1 d . A .
P6 P 0.1447(3) 0.1149(3) -0.3793(6) 0.063(3) Uani 0.696(11) 1 d P A 1
P7 P 0.06292(11) 0.11611(17) -0.3884(2) 0.0548(11) Uiso 1 1 d . A .
P8 P 0.1030(3) 0.1258(3) -0.1607(5) 0.053(2) Uani 0.696(11) 1 d P A 1
Si1 Si 0.12723(18) 0.61619(19) -0.3134(3) 0.0921(18) Uani 1 1 d . . .
Si2 Si 0.12296(13) -0.11909(17) -0.2767(3) 0.0624(13) Uani 1 1 d . A .
N1 N 0.1248(3) 0.2775(5) -0.2844(5) 0.028(2) Uani 1 1 d . . .
N2 N 0.1253(3) 0.2201(5) -0.2757(6) 0.034(3) Uani 1 1 d . A .
C1 C 0.1278(4) 0.4674(6) -0.2978(8) 0.044(4) Uani 1 1 d . . .
C2 C 0.1277(4) 0.5278(7) -0.3039(9) 0.067(5) Uani 1 1 d . A .
C3 C 0.1239(4) 0.0309(6) -0.2676(8) 0.045(4) Uani 1 1 d . A .
C4 C 0.1228(4) -0.0304(6) -0.2708(8) 0.050(4) Uani 1 1 d . . .
C5 C 0.1140(9) -0.1558(13) -0.185(2) 0.041(9) Uiso 0.50 1 d P . .
C6 C 0.0934(10) 0.6516(14) -0.412(2) 0.068(10) Uiso 0.50 1 d P . .
C7 C 0.1614(11) 0.6514(17) -0.336(2) 0.090(13) Uiso 0.50 1 d P . .
C8 C 0.0857(11) -0.1579(16) -0.367(2) 0.063(12) Uiso 0.50 1 d P . .
C9 C 0.1362(10) 0.6584(16) -0.202(2) 0.078(12) Uiso 0.50 1 d P . .
C10 C 0.1748(10) -0.1457(15) -0.262(2) 0.051(11) Uiso 0.50 1 d P . .
C11 C 0.0868(7) 0.0529(9) -0.1258(15) 0.055(7) Uiso 0.696(11) 1 d P A 1
C12 C 0.1721(7) 0.0399(10) -0.3867(16) 0.071(8) Uiso 0.696(11) 1 d P A 1
C13 C 0.2249(6) 0.3070(10) -0.234(2) 0.116(12) Uani 0.81(3) 1 d P B 3
C14 C 0.0239(6) 0.3257(9) -0.3296(16) 0.064(7) Uiso 0.81(3) 1 d P B 3
C15 C 0.0771(7) 0.1924(9) -0.1393(14) 0.040(6) Uiso 0.696(11) 1 d P A 1
C16 C 0.1718(7) 0.1805(10) -0.4009(16) 0.059(7) Uani 0.696(11) 1 d P A 1
C17 C 0.0988(12) 0.3025(11) -0.5139(16) 0.118(11) Uani 0.81(3) 1 d P B 3
C18 C 0.1658(5) 0.4553(6) -0.0792(9) 0.082(5) Uani 1 1 d . B .
C19 C 0.2232(7) 0.1783(11) -0.0974(19) 0.097(9) Uani 0.696(11) 1 d P A 1
C20 C 0.0232(6) 0.0572(11) -0.3814(14) 0.072(7) Uani 0.696(11) 1 d P A 1
C21 C 0.1633(7) 0.3178(9) -0.0626(13) 0.050(6) Uiso 0.81(3) 1 d P B 3
C22 C 0.0275(6) 0.4554(11) -0.4000(16) 0.075(7) Uiso 0.81(3) 1 d P B 3
C23 C 0.0902(7) 0.4437(8) -0.5104(12) 0.063(7) Uiso 0.81(3) 1 d P B 3
C24 C 0.2257(6) 0.4454(8) -0.2016(15) 0.054(6) Uiso 0.81(3) 1 d P B 3
C25 C 0.2229(6) 0.0479(11) -0.1602(19) 0.101(10) Uani 0.696(11) 1 d P A 1
C26 C 0.0294(7) 0.1854(10) -0.4426(17) 0.093(9) Uani 0.696(11) 1 d P A 1
C51 C 0.0615(5) 0.4323(7) -0.2187(11) 0.080(5) Uani 1 1 d . B .
C52 C 0.0894(5) 0.3940(7) -0.1399(12) 0.092(6) Uani 1 1 d . B .
C53 C 0.1621(8) 0.3823(13) -0.4499(18) 0.095(9) Uiso 0.70 1 d P B .
C53A C 0.1694(17) 0.416(2) -0.421(4) 0.051(14) Uiso 0.30 1 d P B .
C54 C 0.2003(8) 0.3735(13) -0.3628(17) 0.098(8) Uiso 0.70 1 d P B .
C54A C 0.1925(12) 0.4174(17) -0.370(3) 0.015(9) Uiso 0.30 1 d P B .
C55 C 0.0606(6) 0.0671(10) -0.4806(10) 0.127(8) Uani 1 1 d . . .
C56 C 0.1001(9) 0.1099(13) -0.4876(17) 0.118(10) Uani 0.696(11) 1 d P A 1
C57 C 0.1491(7) 0.1231(11) -0.0446(14) 0.093(8) Uani 0.696(11) 1 d P A 1
C58 C 0.1830(7) 0.0752(13) -0.0534(13) 0.084(8) Uani 0.696(11) 1 d P A 1
C65 C 0.2167(16) 0.075(2) -0.254(4) 0.086(18) Uiso 0.304(11) 1 d P A 2
C66 C 0.2305(13) 0.095(2) -0.158(3) 0.050(14) Uiso 0.304(11) 1 d P A 2
C67 C 0.0352(13) 0.093(2) -0.276(3) 0.063(14) Uiso 0.304(11) 1 d P A 2
C68 C 0.0181(15) 0.114(3) -0.373(3) 0.073(16) Uiso 0.304(11) 1 d P A 2
P6A P 0.1691(4) 0.1078(6) -0.3276(10) 0.028(4) Uiso 0.304(11) 1 d P A 2
P8A P 0.0822(5) 0.1172(7) -0.2016(11) 0.035(4) Uiso 0.304(11) 1 d P A 2
C5A C 0.1314(10) -0.1524(15) -0.158(2) 0.061(12) Uiso 0.50 1 d P A .
C6A C 0.0707(9) 0.6375(12) -0.4217(18) 0.051(8) Uiso 0.50 1 d P . .
C9A C 0.1146(9) 0.6522(12) -0.2251(18) 0.045(8) Uiso 0.50 1 d P . .
C8A C 0.0731(10) -0.1395(15) -0.391(2) 0.053(10) Uiso 0.50 1 d P A .
C7A C 0.1835(9) 0.6405(13) -0.3032(19) 0.048(8) Uiso 0.50 1 d P . .
C10A C 0.1652(12) -0.1511(18) -0.297(3) 0.073(14) Uiso 0.50 1 d P A .
C11A C 0.0686(15) 0.0510(19) -0.166(3) 0.041(14) Uiso 0.304(11) 1 d P A 2
C12A C 0.1533(12) 0.0471(16) -0.427(3) 0.016(10) Uiso 0.304(11) 1 d P A 2
C13A C 0.2309(19) 0.305(3) -0.172(4) 0.004(18) Uiso 0.19(3) 1 d P B 4
C14A C 0.020(2) 0.313(4) -0.370(6) 0.05(3) Uiso 0.19(3) 1 d P B 4
C15A C 0.0598(16) 0.190(2) -0.173(4) 0.054(17) Uiso 0.304(11) 1 d P A 2
C16A C 0.1947(14) 0.177(2) -0.361(3) 0.038(16) Uiso 0.304(11) 1 d P A 2
C17A C 0.077(2) 0.311(3) -0.515(5) 0.02(2) Uiso 0.19(3) 1 d P B 4
C19A C 0.1939(14) 0.034(2) -0.070(3) 0.052(15) Uiso 0.304(11) 1 d P A 2
C21A C 0.147(2) 0.302(3) -0.090(5) 0.03(2) Uiso 0.19(3) 1 d P B 4
C22A C 0.0207(18) 0.430(3) -0.437(4) 0.02(2) Uiso 0.19(3) 1 d P B 4
C23A C 0.065(3) 0.433(3) -0.528(5) 0.05(3) Uiso 0.19(3) 1 d P B 4
C24A C 0.229(2) 0.442(3) -0.159(6) 0.05(2) Uiso 0.19(3) 1 d P B 4
C25A C 0.2106(13) 0.172(2) -0.048(3) 0.047(13) Uiso 0.304(11) 1 d P A 2
C26A C 0.0498(14) 0.192(2) -0.471(3) 0.046(14) Uiso 0.304(11) 1 d P A 2
C90 C 0.2473(18) 0.096(3) -0.490(2) 0.11(2) Uani 0.50 1 d P . .
C90A C 0.2651(14) 0.101(2) -0.440(2) 0.064(13) Uani 0.50 1 d P . .
C91 C 0.2749(10) 0.1734(19) -0.432(2) 0.084(10) Uiso 0.50 1 d P . .
C91A C 0.2439(15) 0.162(3) -0.510(4) 0.143(18) Uiso 0.50 1 d P . .
C92 C 0.2408(11) 0.211(2) -0.522(3) 0.072(12) Uiso 0.50 1 d P . .
C92A C 0.2562(13) 0.219(2) -0.476(3) 0.082(13) Uiso 0.50 1 d P . .
C93 C 0.0000 -0.163(3) -0.2500 0.13(2) Uiso 0.50 2 d SP . .
C94 C 0.0000 -0.320(2) -0.2500 0.21(5) Uani 0.50 2 d SP . .
C95 C 0.0000 -0.286(2) -0.2500 0.15(4) Uani 0.50 2 d SP . .
C96 C 0.0000 -0.0937(13) -0.2500 0.024(8) Uani 0.50 2 d SP . .
C93A C -0.0015(13) -0.216(3) -0.283(2) 0.19(3) Uani 0.50 1 d P . .
C96A C 0.0000 -0.3916(19) -0.2500 0.12(2) Uani 0.50 2 d SP . .

loop_
_atom_site_aniso_label
_atom_site_aniso_U_11
_atom_site_aniso_U_22
_atom_site_aniso_U_33
_atom_site_aniso_U_23
_atom_site_aniso_U_13
_atom_site_aniso_U_12
Cr1 0.0514(14) 0.0381(13) 0.0383(14) 0.0032(10) 0.0333(12) 0.0004(11)
Cr2 0.0484(14) 0.0371(12) 0.0398(14) -0.0015(10) 0.0328(12) -0.0029(11)
P1 0.064(3) 0.065(3) 0.078(3) -0.019(2) 0.050(3) -0.015(2)
P2 0.116(4) 0.054(3) 0.047(3) 0.004(2) 0.049(3) -0.006(2)
P3 0.058(3) 0.059(3) 0.095(3) 0.023(2) 0.046(3) 0.012(2)
P4 0.089(3) 0.050(2) 0.049(3) -0.0040(19) 0.048(3) 0.003(2)
P5 0.056(3) 0.051(3) 0.082(3) -0.001(2) 0.026(3) 0.001(2)
P6 0.098(7) 0.058(4) 0.075(6) -0.010(4) 0.074(6) -0.006(4)
P8 0.090(7) 0.048(4) 0.047(5) 0.001(4) 0.053(5) -0.005(4)
Si1 0.188(6) 0.046(3) 0.078(4) 0.006(2) 0.092(4) 0.014(3)
Si2 0.078(3) 0.044(2) 0.084(3) -0.011(2) 0.053(3) -0.004(2)
N1 0.031(7) 0.040(6) 0.017(6) 0.002(5) 0.015(5) 0.003(6)
N2 0.042(7) 0.050(7) 0.019(6) 0.004(5) 0.022(6) 0.005(6)
C1 0.051(10) 0.053(9) 0.035(9) -0.003(7) 0.027(8) 0.009(8)
C2 0.097(13) 0.051(10) 0.077(12) 0.019(9) 0.062(11) 0.033(9)
C3 0.051(10) 0.054(9) 0.030(9) -0.002(7) 0.017(8) -0.005(8)
C4 0.065(11) 0.052(9) 0.052(10) 0.001(8) 0.043(9) -0.006(8)
C13 0.058(16) 0.073(15) 0.16(3) -0.019(17) 0.003(19) 0.030(11)
C16 0.053(19) 0.071(16) 0.08(2) 0.001(14) 0.051(18) -0.028(14)
C17 0.20(4) 0.066(16) 0.087(18) -0.035(12) 0.07(2) -0.022(19)
C18 0.145(16) 0.054(10) 0.050(11) -0.017(8) 0.046(12) -0.016(9)
C19 0.058(18) 0.089(19) 0.14(3) -0.006(17) 0.040(18) -0.020(13)
C20 0.060(17) 0.079(17) 0.10(2) -0.006(13) 0.052(16) -0.036(12)
C25 0.061(18) 0.043(15) 0.20(3) -0.025(17) 0.06(2) 0.011(13)
C26 0.10(2) 0.058(16) 0.11(2) 0.032(14) 0.04(2) 0.024(13)
C51 0.084(13) 0.096(13) 0.083(13) 0.014(10) 0.058(12) 0.036(10)
C52 0.125(16) 0.093(13) 0.117(15) -0.003(11) 0.107(14) 0.014(11)
C55 0.132(18) 0.19(2) 0.037(11) -0.033(12) 0.022(13) 0.060(15)
C56 0.14(3) 0.16(3) 0.08(2) 0.014(18) 0.08(2) -0.02(2)
C57 0.11(2) 0.11(2) 0.046(15) 0.020(13) 0.022(15) 0.035(16)
C58 0.075(19) 0.14(2) 0.026(14) 0.026(14) 0.012(14) 0.036(17)
C90 0.20(6) 0.10(3) 0.04(3) -0.02(3) 0.06(4) -0.06(3)
C90A 0.09(3) 0.06(3) 0.05(3) 0.01(2) 0.04(3) 0.02(2)
C94 0.19(7) 0.00(4) 0.22(8) 0.000 -0.12(5) 0.000
C95 0.16(6) 0.00(4) 0.12(5) 0.000 -0.09(4) 0.000
C96 0.04(2) 0.010(17) 0.03(2) 0.000 0.018(19) 0.000
C93A 0.13(4) 0.40(7) 0.09(4) -0.16(4) 0.10(4) -0.16(4)
C96A 0.13(5) 0.04(3) 0.08(4) 0.000 -0.06(3) 0.000

loop_
_atom_type_symbol
_atom_type_description
_atom_type_scat_dispersion_real
_atom_type_scat_dispersion_imag
_atom_type_scat_source
C C 0.0033 0.0016 'International Tables Vol C Tables 4.2.6.8 and 6.1.1.4'
H H 0.0000 0.0000 'International Tables Vol C Tables 4.2.6.8 and 6.1.1.4'
N N 0.0061 0.0033 'International Tables Vol C Tables 4.2.6.8 and 6.1.1.4'
Si Si 0.0817 0.0704 'International Tables Vol C Tables 4.2.6.8 and 6.1.1.4'
P P 0.1023 0.0942 'International Tables Vol C Tables 4.2.6.8 and 6.1.1.4'
Cr Cr 0.3209 0.6236 'International Tables Vol C Tables 4.2.6.8 and 6.1.1.4'

loop_
_geom_angle_atom_site_label_1
_geom_angle_atom_site_label_2
_geom_angle_atom_site_label_3
_geom_angle
_geom_angle_site_symmetry_1
_geom_angle_site_symmetry_3
_geom_angle_publ_flag
N1 Cr1 C1 178.4(5) . . ?
N1 Cr1 P4 92.7(3) . . ?
C1 Cr1 P4 86.1(3) . . ?
N1 Cr1 P1 96.0(3) . . ?
C1 Cr1 P1 83.0(4) . . ?
P4 Cr1 P1 94.80(16) . . ?
N1 Cr1 P2 97.8(3) . . ?
C1 Cr1 P2 83.4(3) . . ?
P4 Cr1 P2 169.42(15) . . ?
P1 Cr1 P2 82.71(16) . . ?
N1 Cr1 P3 99.0(3) . . ?
C1 Cr1 P3 82.0(4) . . ?
P4 Cr1 P3 82.91(16) . . ?
P1 Cr1 P3 164.89(15) . . ?
P2 Cr1 P3 96.81(18) . . ?
N2 Cr2 C3 177.1(4) . . ?
N2 Cr2 P7 95.0(3) . . ?
C3 Cr2 P7 83.1(4) . . ?
N2 Cr2 P5 100.2(3) . . ?
C3 Cr2 P5 81.7(4) . . ?
P7 Cr2 P5 164.80(15) . . ?
N2 Cr2 P6A 97.4(4) . . ?
C3 Cr2 P6A 80.9(4) . . ?
P7 Cr2 P6A 103.0(4) . . ?
P5 Cr2 P6A 75.4(4) . . ?
N2 Cr2 P6 93.2(3) . . ?
C3 Cr2 P6 84.4(4) . . ?
P7 Cr2 P6 80.3(3) . . ?
P5 Cr2 P6 99.0(3) . . ?
P6A Cr2 P6 23.6(3) . . ?
N2 Cr2 P8 95.2(3) . . ?
C3 Cr2 P8 87.2(4) . . ?
P7 Cr2 P8 96.9(3) . . ?
P5 Cr2 P8 81.5(3) . . ?
P6A Cr2 P8 155.3(4) . . ?
P6 Cr2 P8 171.4(2) . . ?
N2 Cr2 P8A 98.9(4) . . ?
C3 Cr2 P8A 82.9(5) . . ?
P7 Cr2 P8A 77.6(4) . . ?
P5 Cr2 P8A 99.7(4) . . ?
P6A Cr2 P8A 163.5(5) . . ?
P6 Cr2 P8A 155.6(4) . . ?
P8 Cr2 P8A 19.5(3) . . ?
C13 P1 C54 82.2(15) . . ?
C13 P1 C24 104.0(10) . . ?
C54 P1 C24 101.6(11) . . ?
C13 P1 C54A 108.2(17) . . ?
C54 P1 C54A 28.0(10) . . ?
C24 P1 C54A 85.5(13) . . ?
C13 P1 C24A 99(2) . . ?
C54 P1 C24A 118(2) . . ?
C24 P1 C24A 18(2) . . ?
C54A P1 C24A 103(3) . . ?
C13 P1 C13A 26.3(15) . . ?
C54 P1 C13A 107.8(16) . . ?
C24 P1 C13A 92.6(18) . . ?
C54A P1 C13A 131.8(18) . . ?
C24A P1 C13A 82(3) . . ?
C13 P1 Cr1 122.2(8) . . ?
C54 P1 Cr1 114.2(8) . . ?
C24 P1 Cr1 123.6(6) . . ?
C54A P1 Cr1 106.4(12) . . ?
C24A P1 Cr1 116(2) . . ?
C13A P1 Cr1 114.2(15) . . ?
C23 P2 C53 94.5(11) . . ?
C23 P2 C17 103.6(11) . . ?
C53 P2 C17 90.4(14) . . ?
C23 P2 C17A 94(2) . . ?
C53 P2 C17A 115(2) . . ?
C17 P2 C17A 25.3(17) . . ?
C23 P2 C53A 87.2(16) . . ?
C53 P2 C53A 22.7(14) . . ?
C17 P2 C53A 113.0(19) . . ?
C17A P2 C53A 137(2) . . ?
C23 P2 C23A 23.6(19) . . ?
C53 P2 C23A 116(2) . . ?
C17 P2 C23A 92(2) . . ?
C17A P2 C23A 76(3) . . ?
C53A P2 C23A 111(3) . . ?
C23 P2 Cr1 124.1(6) . . ?
C53 P2 Cr1 113.7(9) . . ?
C17 P2 Cr1 122.2(8) . . ?
C17A P2 Cr1 113(2) . . ?
C53A P2 Cr1 100.9(16) . . ?
C23A P2 Cr1 118.2(19) . . ?
C14 P3 C51 97.8(9) . . ?
C14 P3 C22 103.6(10) . . ?
C51 P3 C22 95.2(9) . . ?
C14 P3 C22A 91.3(19) . . ?
C51 P3 C22A 115(2) . . ?
C22 P3 C22A 22.0(16) . . ?
C14 P3 C14A 19(2) . . ?
C51 P3 C14A 116(3) . . ?
C22 P3 C14A 98(2) . . ?
C22A P3 C14A 80(3) . . ?
C14 P3 Cr1 122.6(6) . . ?
C51 P3 Cr1 108.0(5) . . ?
C22 P3 Cr1 123.2(6) . . ?
C22A P3 Cr1 119.8(16) . . ?
C14A P3 Cr1 115(2) . . ?
C21A P4 C21 20(2) . . ?
C21A P4 C18 117(3) . . ?
C21 P4 C18 98.1(9) . . ?
C21A P4 C52 91(2) . . ?
C21 P4 C52 101.3(8) . . ?
C18 P4 C52 97.8(7) . . ?
C21A P4 Cr1 111(2) . . ?
C21 P4 Cr1 121.8(6) . . ?
C18 P4 Cr1 123.2(5) . . ?
C52 P4 Cr1 110.2(6) . . ?
C66 P5 C58 117.1(17) . . ?
C66 P5 C19 69.4(16) . . ?
C58 P5 C19 103.5(12) . . ?
C66 P5 C25A 97(2) . . ?
C58 P5 C25A 71.8(15) . . ?
C19 P5 C25A 34.9(12) . . ?
C66 P5 C25 30.8(14) . . ?
C58 P5 C25 99.2(11) . . ?
C19 P5 C25 97.5(10) . . ?
C25A P5 C25 116.3(15) . . ?
C66 P5 C19A 94(2) . . ?
C58 P5 C19A 31.0(12) . . ?
C19 P5 C19A 115.7(16) . . ?
C25A P5 C19A 93.6(18) . . ?
C25 P5 C19A 69.6(15) . . ?
C66 P5 Cr2 121.9(15) . . ?
C58 P5 Cr2 114.3(7) . . ?
C19 P5 Cr2 121.7(8) . . ?
C25A P5 Cr2 123.9(13) . . ?
C25 P5 Cr2 117.2(8) . . ?
C19A P5 Cr2 119.7(14) . . ?
C16 P6 C56 100.0(11) . . ?
C16 P6 C12 102.5(10) . . ?
C56 P6 C12 99.3(12) . . ?
C16 P6 Cr2 119.0(7) . . ?
C56 P6 Cr2 110.0(8) . . ?
C12 P6 Cr2 122.2(8) . . ?
C68 P7 C55 114.8(18) . . ?
C68 P7 C26 67.9(18) . . ?
C55 P7 C26 103.6(10) . . ?
C68 P7 C20 36.7(15) . . ?
C55 P7 C20 88.4(10) . . ?
C26 P7 C20 98.1(11) . . ?
C68 P7 C26A 100(2) . . ?
C55 P7 C26A 85.7(14) . . ?
C26 P7 C26A 32.2(12) . . ?
C20 P7 C26A 124.7(15) . . ?
C68 P7 Cr2 120.4(17) . . ?
C55 P7 Cr2 117.2(6) . . ?
C26 P7 Cr2 122.8(8) . . ?
C20 P7 Cr2 120.2(7) . . ?
C26A P7 Cr2 111.2(13) . . ?
C15 P8 C11 105.5(9) . . ?
C15 P8 C57 97.3(10) . . ?
C11 P8 C57 85.4(10) . . ?
C15 P8 Cr2 123.6(7) . . ?
C11 P8 Cr2 124.8(7) . . ?
C57 P8 Cr2 109.5(8) . . ?
C7 Si1 C6 84.0(16) . . ?
C7 Si1 C2 118.5(13) . . ?
C6 Si1 C2 118.3(11) . . ?
C7 Si1 C9A 120.3(15) . . ?
C6 Si1 C9A 105.6(13) . . ?
C2 Si1 C9A 108.0(9) . . ?
C7 Si1 C9 102.6(16) . . ?
C6 Si1 C9 118.7(14) . . ?
C2 Si1 C9 111.1(10) . . ?
C9A Si1 C9 21.7(11) . . ?
C7 Si1 C7A 20.4(14) . . ?
C6 Si1 C7A 104.3(13) . . ?
C2 Si1 C7A 105.1(9) . . ?
C9A Si1 C7A 116.0(12) . . ?
C9 Si1 C7A 95.0(13) . . ?
C7 Si1 C6A 106.2(15) . . ?
C6 Si1 C6A 22.3(11) . . ?
C2 Si1 C6A 104.3(9) . . ?
C9A Si1 C6A 95.8(11) . . ?
C9 Si1 C6A 114.5(12) . . ?
C7A Si1 C6A 126.2(11) . . ?
C8 Si2 C4 119.0(12) . . ?
C8 Si2 C10A 94.7(16) . . ?
C4 Si2 C10A 112.4(12) . . ?
C8 Si2 C5 100.4(14) . . ?
C4 Si2 C5 110.2(9) . . ?
C10A Si2 C5 119.3(15) . . ?
C8 Si2 C10 110.1(15) . . ?
C4 Si2 C10 107.7(10) . . ?
C10A Si2 C10 16.5(15) . . ?
C5 Si2 C10 109.1(13) . . ?
C8 Si2 C5A 115.9(15) . . ?
C4 Si2 C5A 106.5(10) . . ?
C10A Si2 C5A 107.5(15) . . ?
C5 Si2 C5A 17.6(13) . . ?
C10 Si2 C5A 94.8(14) . . ?
C8 Si2 C8A 15.6(14) . . ?
C4 Si2 C8A 103.5(10) . . ?
C10A Si2 C8A 103.7(15) . . ?
C5 Si2 C8A 106.1(13) . . ?
C10 Si2 C8A 120.0(14) . . ?
C5A Si2 C8A 123.2(13) . . ?
N2 N1 Cr1 177.3(9) . . ?
N1 N2 Cr2 176.9(7) . . ?
C2 C1 Cr1 177.5(13) . . ?
C1 C2 Si1 179.6(18) . . ?
C4 C3 Cr2 177.3(10) . . ?
C3 C4 Si2 177.5(11) . . ?
C5A C5 Si2 93(5) . . ?
C6A C6 Si1 106(4) . . ?
C7A C7 Si1 113(4) . . ?
C8A C8 Si2 112(6) . . ?
C9A C9 Si1 75(4) . . ?
C10A C10 Si2 77(7) . . ?
C52 C51 P3 107.5(10) . . ?
C51 C52 P4 107.7(10) . . ?
C53A C53 C54A 31(4) . . ?
C53A C53 C54 67(5) . . ?
C54A C53 C54 35.8(15) . . ?
C53A C53 P2 94(5) . . ?
C54A C53 P2 107.3(19) . . ?
C54 C53 P2 113.4(17) . . ?
C53 C53A C54A 122(7) . . ?
C53 C53A C54 82(5) . . ?
C54A C53A C54 40(3) . . ?
C53 C53A P2 63(4) . . ?
C54A C53A P2 126(5) . . ?
C54 C53A P2 107(3) . . ?
C54A C54 C53A 39(3) . . ?
C54A C54 C53 70(3) . . ?
C53A C54 C53 32(2) . . ?
C54A C54 P1 85(3) . . ?
C53A C54 P1 102(2) . . ?
C53 C54 P1 114.5(17) . . ?
C53A C54A C54 101(5) . . ?
C53A C54A C53 27(4) . . ?
C54 C54A C53 74(3) . . ?
C53A C54A P1 118(4) . . ?
C54 C54A P1 67(3) . . ?
C53 C54A P1 108.2(19) . . ?
C56 C55 P7 94.0(13) . . ?
C55 C56 P6 111.4(13) . . ?
C58 C57 P8 106.7(14) . . ?
C57 C58 P5 101.5(14) . . ?
C66 C65 P6A 113(4) . . ?
C65 C66 P5 106(3) . . ?
C68 C67 P8A 121(3) . . ?
C68 C67 C11A 160(4) . . ?
P8A C67 C11A 53.7(19) . . ?
C67 C68 P7 101(3) . . ?
C65 P6A C16A 91(2) . . ?
C65 P6A C12A 101(2) . . ?
C16A P6A C12A 102.0(19) . . ?
C65 P6A Cr2 116.2(19) . . ?
C16A P6A Cr2 122.5(15) . . ?
C12A P6A Cr2 119.4(12) . . ?
C11A P8A C67 70(2) . . ?
C11A P8A C15A 108(2) . . ?
C67 P8A C15A 89(2) . . ?
C11A P8A Cr2 130.1(16) . . ?
C67 P8A Cr2 111.2(17) . . ?
C15A P8A Cr2 121.6(16) . . ?
C5 C5A Si2 69(5) . . ?
C6 C6A Si1 52(3) . . ?
C9 C9A Si1 84(4) . . ?
C8 C8A Si2 52(6) . . ?
C7 C7A Si1 47(3) . . ?
C10 C10A Si2 86(7) . . ?
P8A C11A C67 56.5(19) . . ?
C90A C90 C91A 95(7) . . ?
C90A C90 C91 51(6) . . ?
C91A C90 C91 44(3) . . ?
C90 C90A C91 105(7) . . ?
C90 C90A C91A 56(6) . . ?
C91 C90A C91A 49(2) . . ?
C92A C91 C91A 61(4) . . ?
C92A C91 C90A 131(4) . . ?
C91A C91 C90A 71(4) . . ?
C92A C91 C92 24(3) . . ?
C91A C91 C92 38(3) . . ?
C90A C91 C92 108(3) . . ?
C92A C91 C90 108(4) . . ?
C91A C91 C90 47(3) . . ?
C90A C91 C90 24(2) . . ?
C92 C91 C90 84(3) . . ?
C92 C91A C92A 36(4) . . ?
C92 C91A C91 90(5) . . ?
C92A C91A C91 55(3) . . ?
C92 C91A C90 176(6) . . ?
C92A C91A C90 143(6) . . ?
C91 C91A C90 89(5) . . ?
C92 C91A C90A 149(6) . . ?
C92A C91A C90A 114(5) . . ?
C91 C91A C90A 60(3) . . ?
C90 C91A C90A 29(3) . . ?
C92A C92 C91A 93(7) . . ?
C92A C92 C92A 76(7) . 7_554 ?
C91A C92 C92A 169(7) . 7_554 ?
C92A C92 C91 41(5) . . ?
C91A C92 C91 53(4) . . ?
C92A C92 C91 116(5) 7_554 . ?
C92A C92 C92 52(5) . 7_554 ?
C91A C92 C92 145(6) . 7_554 ?
C92A C92 C92 24(2) 7_554 7_554 ?
C91 C92 C92 92(4) . 7_554 ?
C92 C92A C91 115(7) . . ?
C92 C92A C91A 51(5) . . ?
C91 C92A C91A 64(4) . . ?
C92 C92A C92 104(7) . 7_554 ?
C91 C92A C92 139(6) . 7_554 ?
C91A C92A C92 155(6) . 7_554 ?
C92 C92A C92A 74(7) . 7_554 ?
C91 C92A C92A 165(6) . 7_554 ?
C91A C92A C92A 125(7) . 7_554 ?
C92 C92A C92A 30(2) 7_554 7_554 ?
C93A C93 C93A 52(5) 6 . ?
C93A C93 C96 154(2) 6 . ?
C93A C93 C96 154(2) . . ?
C95 C94 C96A 180.000(14) . . ?
C94 C95 C93A 159.3(12) . 6 ?
C94 C95 C93A 159.3(12) . . ?
C93A C95 C93A 41(2) 6 . ?
C93A C93A C93 64(2) 6 . ?
C93A C93A C95 69.3(12) 6 . ?
C93 C93A C95 133(3) . . ?

loop_
_geom_bond_atom_site_label_1
_geom_bond_atom_site_label_2
_geom_bond_distance
_geom_bond_site_symmetry_2
_geom_bond_publ_flag
Cr1 N1 1.869(10) . ?
Cr1 C1 2.019(13) . ?
Cr1 P4 2.304(4) . ?
Cr1 P1 2.315(4) . ?
Cr1 P2 2.317(4) . ?
Cr1 P3 2.324(4) . ?
Cr2 N2 1.871(10) . ?
Cr2 C3 1.996(13) . ?
Cr2 P7 2.304(4) . ?
Cr2 P5 2.316(5) . ?
Cr2 P6A 2.318(11) . ?
Cr2 P6 2.321(5) . ?
Cr2 P8 2.323(5) . ?
Cr2 P8A 2.354(14) . ?
P1 C13 1.787(19) . ?
P1 C54 1.84(3) . ?
P1 C24 1.856(18) . ?
P1 C54A 1.98(4) . ?
P1 C24A 2.15(8) . ?
P1 C13A 2.15(6) . ?
P2 C23 1.812(18) . ?
P2 C53 1.87(3) . ?
P2 C17 1.88(2) . ?
P2 C17A 1.94(8) . ?
P2 C53A 2.10(5) . ?
P2 C23A 2.14(8) . ?
P3 C14 1.84(2) . ?
P3 C51 1.884(15) . ?
P3 C22 1.89(2) . ?
P3 C22A 2.03(6) . ?
P3 C14A 2.06(8) . ?
P4 C21A 1.86(6) . ?
P4 C21 1.866(18) . ?
P4 C18 1.876(13) . ?
P4 C52 1.900(15) . ?
P5 C66 1.76(4) . ?
P5 C58 1.81(2) . ?
P5 C19 1.85(2) . ?
P5 C25A 1.96(4) . ?
P5 C25 1.962(19) . ?
P5 C19A 2.00(4) . ?
P6 C16 1.812(18) . ?
P6 C56 1.84(3) . ?
P6 C12 1.88(2) . ?
P7 C68 1.80(5) . ?
P7 C55 1.826(15) . ?
P7 C26 1.84(2) . ?
P7 C20 1.953(17) . ?
P7 C26A 1.99(4) . ?
P8 C15 1.799(19) . ?
P8 C11 1.80(2) . ?
P8 C57 1.95(2) . ?
Si1 C7 1.65(4) . ?
Si1 C6 1.74(3) . ?
Si1 C2 1.810(14) . ?
Si1 C9A 1.91(3) . ?
Si1 C9 1.97(3) . ?
Si1 C7A 2.09(3) . ?
Si1 C6A 2.12(3) . ?
Si2 C8 1.73(4) . ?
Si2 C4 1.812(13) . ?
Si2 C10A 1.87(4) . ?
Si2 C5 1.89(3) . ?
Si2 C10 1.92(3) . ?
Si2 C5A 2.01(3) . ?
Si2 C8A 2.03(3) . ?
N1 N2 1.178(10) . ?
C1 C2 1.237(15) . ?
C3 C4 1.253(14) . ?
C5 C5A 0.61(4) . ?
C6 C6A 0.84(3) . ?
C7 C7A 0.79(4) . ?
C8 C8A 0.59(5) . ?
C9 C9A 0.73(4) . ?
C10 C10A 0.54(5) . ?
C51 C52 1.49(2) . ?
C53 C53A 0.81(5) . ?
C53 C54A 1.50(5) . ?
C53 C54 1.53(3) . ?
C53A C54A 0.91(5) . ?
C53A C54 1.42(6) . ?
C54 C54A 0.93(3) . ?
C55 C56 1.76(3) . ?
C57 C58 1.66(3) . ?
C65 C66 1.53(7) . ?
C65 P6A 1.78(5) . ?
C67 C68 1.53(6) . ?
C67 P8A 1.71(5) . ?
C67 C11A 1.92(6) . ?
P6A C16A 1.92(5) . ?
P6A C12A 1.95(4) . ?
P8A C11A 1.65(4) . ?
P8A C15A 1.87(5) . ?
C90 C90A 0.81(5) . ?
C90 C91A 1.38(7) . ?
C90 C91 1.90(6) . ?
C90A C91 1.52(5) . ?
C90A C91A 1.66(7) . ?
C91 C92A 1.20(4) . ?
C91 C91A 1.32(5) . ?
C91 C92 1.66(6) . ?
C91A C92 1.01(6) . ?
C91A C92A 1.29(7) . ?
C92 C92A 0.75(5) . ?
C92 C92A 1.44(4) 7_554 ?
C92 C92 1.77(9) 7_554 ?
C92A C92 1.44(4) 7_554 ?
C92A C92A 1.46(9) 7_554 ?
C93 C93A 1.22(6) 6 ?
C93 C93A 1.22(6) . ?
C93 C96 1.41(6) . ?
C94 C95 0.69(5) . ?
C94 C96A 1.47(6) . ?
C95 C93A 1.52(6) 6 ?
C95 C93A 1.52(6) . ?
C93A C93A 1.07(6) 6 ?
